data_2004015
loop_
_publ_author_name
'Pohl, E.'
'Herbst-Irmer, R.'
'Huhn, T.'
'Groth, U.'

_publ_section_title
;
 A Diaza-<i>cyclo</i>-tetradecadiene--Bis(pyrido-silafuran) Ring System
;
_journal_issue 10
_journal_name_full 'Acta Crystallographica Section C'
_journal_page_first 2145
_journal_page_last 2147
_journal_paper_doi 10.1107/S0108270195005117
_journal_volume 51
_journal_year 1995
_chemical_formula_sum 'C24 H34 N2 O2 Si2'
_chemical_formula_weight 438.71
_chemical_name_systematic
;
 ?
;
_space_group_IT_number 2
_symmetry_cell_setting triclinic
_symmetry_space_group_name_Hall '-P 1'
_symmetry_space_group_name_H-M 'P -1'
_audit_creation_method SHELXL
_cell_angle_alpha 87.54(2)
_cell_angle_beta 73.81(2)
_cell_angle_gamma 83.70(2)
_cell_formula_units_Z 1
_cell_length_a 6.225(2)
_cell_length_b 9.369(2)
_cell_length_c 10.794(2)
_cell_measurement_reflns_used 50
_cell_measurement_temperature 193(2)
_cell_measurement_theta_max 12.5
_cell_measurement_theta_min 10
_cell_volume 600.9(3)
_computing_cell_refinement 'DIF4 (Stoe & Cie, 1988a)'
_computing_data_collection 'DIF4 (Stoe & Cie, 1988a)'
_computing_data_reduction 'REDU4 (Stoe & Cie, 1988b)'
_computing_molecular_graphics 'SHELXTL-Plus (Sheldrick, 1994)'
_computing_publication_material 'SHELXL-93 (Sheldrick, 1993)'
_computing_structure_refinement 'SHELXL-93 (Sheldrick, 1993)'
_computing_structure_solution 'SHELXS-86 (Sheldrick, 1990)'
_diffrn_ambient_temperature 193(2)
_diffrn_measurement_device 'Stoe-Siemens-Huber four-circle diffractometer'
_diffrn_measurement_method 'Profile data from 2\q/\w'
_diffrn_radiation_monochromator graphite
_diffrn_radiation_source 'fine-focus sealed tube'
_diffrn_radiation_type MoK\a
_diffrn_radiation_wavelength 0.71073
_diffrn_reflns_av_R_equivalents 0.0401
_diffrn_reflns_av_sigmaI/netI 0.0269
_diffrn_reflns_limit_h_max 8
_diffrn_reflns_limit_h_min -7
_diffrn_reflns_limit_k_max 12
_diffrn_reflns_limit_k_min -12
_diffrn_reflns_limit_l_max 14
_diffrn_reflns_limit_l_min -12
_diffrn_reflns_number 3911
_diffrn_reflns_theta_max 27.60
_diffrn_reflns_theta_min 3.43
_diffrn_standards_decay_% 0
_diffrn_standards_interval_count 90
_diffrn_standards_number 3
_exptl_absorpt_coefficient_mu 0.170
_exptl_absorpt_correction_type none
_exptl_crystal_colour blocks
_exptl_crystal_density_diffrn 1.212
_exptl_crystal_description colorless
_exptl_crystal_F_000 236
_exptl_crystal_size_max 0.4
_exptl_crystal_size_mid 0.4
_exptl_crystal_size_min 0.3
_refine_diff_density_max 0.710
_refine_diff_density_min -0.714
_refine_ls_extinction_method none
_refine_ls_goodness_of_fit_all 1.098
_refine_ls_goodness_of_fit_obs 1.092
_refine_ls_hydrogen_treatment 'H atoms: rigid methyl groups, others riding'
_refine_ls_matrix_type full
_refine_ls_number_parameters 138
_refine_ls_number_reflns 2730
_refine_ls_number_restraints 0
_refine_ls_restrained_S_all 1.098
_refine_ls_restrained_S_obs 1.092
_refine_ls_R_factor_all 0.0620
_refine_ls_R_factor_obs 0.0563
_refine_ls_shift/esd_max 0.000
_refine_ls_shift/esd_mean 0.000
_refine_ls_structure_factor_coef Fsqd
_refine_ls_weighting_scheme
;calc w = 1/[\s^2^(F~o~^2^)+(0.1035P)^2^+0.1919P]
where P = (F~o~^2^+2F~c~^2^)/3
;
_refine_ls_wR_factor_all 0.1609
_refine_ls_wR_factor_obs 0.1506
_reflns_number_observed 2424
_reflns_number_total 2730
_reflns_observed_criterion >2sigma(I)
_cod_data_source_file jz1048.cif
_cod_data_source_block huhn
_cod_depositor_comments
;
The following automatic conversions were performed:
'_symmetry_cell_setting' value 'Triclinic' changed to 'triclinic'
according to '/home/saulius/struct/CIF-dictionaries/cif_core.dic'
dictionary named 'cif_core.dic' version 2.4.1 from 2010-06-29.

Automatic conversion script
Id: cif_fix_enum 1527 2010-12-29 10:47:43Z saulius 

The following automatic conversions were performed:

'_symmetry_cell_setting' value 'Triclinic' changed to 'triclinic'
according to /home/saulius/struct/CIF-dictionaries/cif_core.dic
dictionary named 'cif_core.dic' version 2.4.1 from 2010-06-29.

Automatic conversion script
Id: cif_fix_values 1715 2011-07-08 13:25:40Z adriana 
;
_cod_database_code 2004015

loop_
_symmetry_equiv_pos_as_xyz
'x, y, z'
'-x, -y, -z'

loop_
_atom_site_aniso_label
_atom_site_aniso_U_11
_atom_site_aniso_U_22
_atom_site_aniso_U_33
_atom_site_aniso_U_12
_atom_site_aniso_U_13
_atom_site_aniso_U_23
Si1 0.0227(3) 0.0290(3) 0.0306(3) -0.0064(2) -0.0117(2) -0.0089(2)
O1 0.0490(9) 0.0291(7) 0.0427(8) -0.0121(6) -0.0221(7) -0.0089(6)
C3 0.0362(10) 0.0251(8) 0.0319(9) -0.0081(7) -0.0095(7) -0.0056(7)
C4 0.0215(8) 0.0250(8) 0.0296(8) -0.0055(6) -0.0059(6) -0.0059(6)
C5 0.0273(9) 0.0271(9) 0.0292(9) -0.0029(7) -0.0095(7) -0.0021(6)
C6 0.0246(8) 0.0308(9) 0.0303(9) -0.0037(6) -0.0136(7) -0.0064(7)
N7 0.0303(8) 0.0275(7) 0.0328(8) -0.0084(6) -0.0158(6) -0.0049(6)
C8 0.0227(8) 0.0261(8) 0.0266(8) -0.0077(6) -0.0104(6) -0.0043(6)
C9 0.0199(8) 0.0249(8) 0.0271(8) -0.0073(6) -0.0080(6) -0.0059(6)
C10 0.0338(10) 0.0372(10) 0.0358(10) -0.0025(8) -0.0221(8) -0.0064(8)
C11 0.0338(9) 0.0295(9) 0.0322(9) -0.0093(7) -0.0188(7) -0.0060(7)
C12 0.0370(10) 0.0275(9) 0.0293(9) -0.0119(7) -0.0139(7) -0.0005(7)
C13 0.0359(10) 0.0228(8) 0.0327(9) -0.0095(7) -0.0187(7) -0.0018(6)
C14 0.0266(9) 0.0501(12) 0.0555(13) -0.0036(8) -0.0205(9) -0.0176(10)
C15 0.0338(10) 0.0507(12) 0.0292(9) -0.0061(8) -0.0111(7) -0.0081(8)

loop_
_atom_site_label
_atom_site_occupancy
_atom_site_fract_x
_atom_site_fract_y
_atom_site_fract_z
_atom_site_U_iso_or_equiv
_atom_site_thermal_displace_type
_atom_site_calc_flag
_atom_site_refinement_flags
_atom_site_type_symbol
Si1 1 0.40179(8) 0.83198(5) 0.38385(5) 0.0260(2) Uani d . Si
O1 1 0.3920(3) 1.00008(15) 0.32825(14) 0.0374(4) Uani d . O
C3 1 0.3187(3) 1.0203(2) 0.2144(2) 0.0305(4) Uani d . C
H3A 1 0.4355(3) 1.0627(2) 0.1451(2) 0.037 Uiso calc R H
H3B 1 0.1794(3) 1.0872(2) 0.2316(2) 0.037 Uiso calc R H
C4 1 0.2750(3) 0.8773(2) 0.1717(2) 0.0252(4) Uani d . C
C5 1 0.2083(3) 0.8568(2) 0.0625(2) 0.0274(4) Uani d . C
H5 1 0.1831(3) 0.9354(2) 0.0079(2) 0.033 Uiso calc R H
C6 1 0.1790(3) 0.7178(2) 0.0346(2) 0.0271(4) Uani d . C
N7 1 0.2068(3) 0.6050(2) 0.11094(15) 0.0282(3) Uani d . N
C8 1 0.2714(3) 0.6257(2) 0.2168(2) 0.0239(4) Uani d . C
C9 1 0.3096(3) 0.7614(2) 0.2512(2) 0.0231(4) Uani d . C
C10 1 0.1181(3) 0.6849(2) -0.0863(2) 0.0330(4) Uani d . C
H10A 1 0.1095(3) 0.7744(2) -0.1378(2) 0.040 Uiso calc R H
H10B 1 -0.0322(3) 0.6492(2) -0.0623(2) 0.040 Uiso calc R H
C11 1 0.2897(3) 0.5727(2) -0.1687(2) 0.0292(4) Uani d . C
H11A 1 0.2982(3) 0.4837(2) -0.1167(2) 0.035 Uiso calc R H
H11B 1 0.2368(3) 0.5495(2) -0.2432(2) 0.035 Uiso calc R H
C12 1 0.3035(3) 0.4930(2) 0.2963(2) 0.0297(4) Uani d . C
H12A 1 0.1575(3) 0.4528(2) 0.3304(2) 0.036 Uiso calc R H
H12B 1 0.3537(3) 0.5198(2) 0.3707(2) 0.036 Uiso calc R H
C13 1 0.4756(3) 0.3781(2) 0.2185(2) 0.0281(4) Uani d . C
H13A 1 0.4828(3) 0.2914(2) 0.2735(2) 0.034 Uiso calc R H
H13B 1 0.4249(3) 0.3513(2) 0.1443(2) 0.034 Uiso calc R H
C14 1 0.6896(3) 0.7666(3) 0.3898(2) 0.0417(5) Uani d . C
H14A 1 0.6948(8) 0.6652(6) 0.4163(17) 0.063 Uiso calc R H
H14B 1 0.7320(12) 0.8230(13) 0.4520(13) 0.063 Uiso calc R H
H14C 1 0.7946(6) 0.7769(18) 0.3042(5) 0.063 Uiso calc R H
C15 1 0.2022(4) 0.8204(2) 0.5458(2) 0.0371(5) Uani d . C
H15A 1 0.1978(22) 0.7196(3) 0.5738(7) 0.056 Uiso calc R H
H15B 1 0.0518(7) 0.8609(17) 0.5425(4) 0.056 Uiso calc R H
H15C 1 0.2510(16) 0.8745(16) 0.6070(4) 0.056 Uiso calc R H

loop_
_atom_type_symbol
_atom_type_description
_atom_type_scat_source
_atom_type_scat_dispersion_real
_atom_type_scat_dispersion_imag
C C 'International Tables Vol C Tables 4.2.6.8 and 6.1.1.4' 0.0033 0.0016
H H 'International Tables Vol C Tables 4.2.6.8 and 6.1.1.4' 0.0000 0.0000
O O 'International Tables Vol C Tables 4.2.6.8 and 6.1.1.4' 0.0106 0.0060
N N 'International Tables Vol C Tables 4.2.6.8 and 6.1.1.4' 0.0061 0.0033
Si Si 'International Tables Vol C Tables 4.2.6.8 and 6.1.1.4' 0.0817 0.0704

loop_
_geom_angle_atom_site_label_1
_geom_angle_atom_site_label_2
_geom_angle_atom_site_label_3
_geom_angle_site_symmetry_1
_geom_angle
_geom_angle_publ_flag
O1 Si1 C14 . 110.60(10) y
O1 Si1 C15 . 110.18(9) y
C14 Si1 C15 . 110.25(11) y
O1 Si1 C9 . 93.74(7) y
C14 Si1 C9 . 115.90(9) y
C15 Si1 C9 . 114.99(9) y
C3 O1 Si1 . 114.80(11) y
O1 C3 C4 . 109.47(15) y
C5 C4 C9 . 120.3(2) y
C5 C4 C3 . 124.9(2) y
C9 C4 C3 . 114.8(2) y
C4 C5 C6 . 118.2(2) y
N7 C6 C5 . 122.6(2) y
N7 C6 C10 . 115.8(2) y
C5 C6 C10 . 121.5(2) y
C6 N7 C8 . 118.9(2) y
N7 C8 C9 . 122.5(2) y
N7 C8 C12 . 115.65(15) y
C9 C8 C12 . 121.8(2) y
C4 C9 C8 . 117.5(2) y
C4 C9 Si1 . 107.21(12) y
C8 C9 Si1 . 135.33(14) y
C6 C10 C11 . 111.92(15) y
C13 C11 C10 2_665 113.33(15) y
C8 C12 C13 . 112.40(15) y
C11 C13 C12 2_665 112.94(14) y

loop_
_geom_bond_atom_site_label_1
_geom_bond_atom_site_label_2
_geom_bond_site_symmetry_2
_geom_bond_distance
_geom_bond_publ_flag
Si1 O1 . 1.662(2) y
Si1 C14 . 1.846(2) y
Si1 C15 . 1.848(2) y
Si1 C9 . 1.854(2) y
O1 C3 . 1.424(2) y
C3 C4 . 1.511(2) y
C4 C5 . 1.382(3) y
C4 C9 . 1.391(2) y
C5 C6 . 1.391(2) y
C6 N7 . 1.339(2) y
C6 C10 . 1.509(2) y
N7 C8 . 1.341(2) y
C8 C9 . 1.403(2) y
C8 C12 . 1.507(2) y
C10 C11 . 1.530(3) y
C11 C13 2_665 1.525(3) y
C12 C13 . 1.528(3) y
C13 C11 2_665 1.525(3) y
